data_4135476
loop_
_publ_author_name
'Ito, Tsubasa'
'Harada, Shingo'
'Homma, Haruka'
'Takenaka, Hiroki'
'Hirose, Shumpei'
'Nemoto, Tetsuhiro'

_publ_section_title
;
 Asymmetric Intramolecular Dearomatization of Nonactivated Arenes with
 Ynamides for Rapid Assembly of Fused Ring System under Silver Catalysis
;
_journal_name_full 'Journal of the American Chemical Society'
_journal_paper_doi 10.1021/jacs.0c10682
_journal_year 2020
_chemical_formula_moiety 'C30 H23 Br Cl2 N4 O5 S'
_chemical_formula_sum 'C30 H23 Br Cl2 N4 O5 S'
_chemical_formula_weight 702.41
_space_group_crystal_system triclinic
_space_group_IT_number 2
_space_group_name_Hall '-P 1'
_space_group_name_H-M_alt 'P -1'
_atom_sites_solution_hydrogens geom
_atom_sites_solution_primary direct
_atom_sites_solution_secondary difmap
_cell_angle_alpha 71.482(5)
_cell_angle_beta 78.632(6)
_cell_angle_gamma 79.222(6)
_cell_formula_units_Z 2
_cell_length_a 10.1732(5)
_cell_length_b 10.8571(5)
_cell_length_c 14.6473(7)
_cell_measurement_reflns_used 7979
_cell_measurement_temperature 93
_cell_measurement_theta_max 68.06
_cell_measurement_theta_min 3.21
_cell_volume 1490.43(13)
_computing_cell_refinement 'RAPID AUTO'
_computing_data_collection 'RAPID AUTO (Rigaku, ????)'
_computing_data_reduction 'RAPID AUTO'
_computing_molecular_graphics 'CrystalStructure 4.3'
_computing_publication_material 'CrystalStructure 4.3 (Rigaku, 2019)'
_computing_structure_refinement 'SHELXL97 (Sheldrick, 2008)'
_computing_structure_solution 'SIR2014 (Burla, et al., 2014)'
_diffrn_ambient_temperature 93
_diffrn_detector_area_resol_mean 10.000
_diffrn_measured_fraction_theta_full 0.969
_diffrn_measured_fraction_theta_max 0.969
_diffrn_measurement_device_type 'Rigaku R-AXIS RAPID'
_diffrn_measurement_method \w
_diffrn_radiation_type 'Cu K\a'
_diffrn_radiation_wavelength 1.54187
_diffrn_reflns_av_R_equivalents 0.0942
_diffrn_reflns_av_unetI/netI 0.1684
_diffrn_reflns_Laue_measured_fraction_full 0.000
_diffrn_reflns_Laue_measured_fraction_max 0.000
_diffrn_reflns_limit_h_max 12
_diffrn_reflns_limit_h_min -12
_diffrn_reflns_limit_k_max 12
_diffrn_reflns_limit_k_min -12
_diffrn_reflns_limit_l_max 17
_diffrn_reflns_limit_l_min -17
_diffrn_reflns_number 15515
_diffrn_reflns_point_group_measured_fraction_full 0.000
_diffrn_reflns_point_group_measured_fraction_max 0.000
_diffrn_reflns_theta_full 68.180
_diffrn_reflns_theta_max 68.180
_diffrn_reflns_theta_min 3.217
_diffrn_standards_number 0
_exptl_absorpt_coefficient_mu 4.588
_exptl_absorpt_correction_T_max 0.632
_exptl_absorpt_correction_T_min 0.366
_exptl_absorpt_correction_type multi-scan
_exptl_absorpt_process_details 'ABSCOR (Rigaku, 1995)'
_exptl_crystal_colour colorless
_exptl_crystal_density_diffrn 1.565
_exptl_crystal_density_method 'not measured'
_exptl_crystal_description block
_exptl_crystal_F_000 712.00
_exptl_crystal_size_max 0.200
_exptl_crystal_size_mid 0.200
_exptl_crystal_size_min 0.100
_refine_diff_density_max 0.77
_refine_diff_density_min -0.58
_refine_ls_extinction_method none
_refine_ls_goodness_of_fit_ref 0.896
_refine_ls_hydrogen_treatment constr
_refine_ls_number_parameters 388
_refine_ls_number_reflns 5287
_refine_ls_number_restraints 0
_refine_ls_R_factor_all 0.1436
_refine_ls_R_factor_gt 0.0647
_refine_ls_shift/su_max 0.000
_refine_ls_structure_factor_coef Fsqd
_refine_ls_weighting_details 'w = 1/[\s^2^(Fo^2^)+(0.0395P)^2^] where P=(Fo^2^+2Fc^2^)/3'
_refine_ls_weighting_scheme calc
_refine_ls_wR_factor_gt 0.1061
_refine_ls_wR_factor_ref 0.1286
_reflns_number_gt 2639
_reflns_number_total 5287
_reflns_threshold_expression F^2^>2.0\s(F^2^)
_cod_data_source_file ja0c10682_si_003.cif
_cod_data_source_block 20200805ito
_cod_database_code 4135476

loop_
_space_group_symop_id
_space_group_symop_operation_xyz
1 +X,+Y,+Z
2 -X,-Y,-Z

loop_
_atom_site_label
_atom_site_type_symbol
_atom_site_fract_x
_atom_site_fract_y
_atom_site_fract_z
_atom_site_U_iso_or_equiv
_atom_site_adp_type
_atom_site_occupancy
_atom_site_symmetry_multiplicity
_atom_site_calc_flag
_atom_site_refinement_flags
_atom_site_disorder_assembly
_atom_site_disorder_group
Br1 Br 0.84320(7) 0.93138(7) 0.42450(5) 0.0599(3) Uani 1 1 d . . .
Cl2 Cl 0.89104(14) 0.61951(14) 1.19746(10) 0.0508(5) Uani 1 1 d . . .
Cl32 Cl 0.96672(15) 0.58187(14) 1.38730(11) 0.0592(5) Uani 1 1 d . . .
S34 S 0.84498(13) 0.76859(15) 0.88379(10) 0.0356(4) Uani 1 1 d . . .
O2 O 1.2812(3) 0.7307(3) 1.3025(2) 0.0356(10) Uani 1 1 d . . .
O3 O 1.0076(3) 0.9979(3) 0.8188(2) 0.0310(9) Uani 1 1 d . . .
O4 O 0.8316(3) 0.6322(3) 0.9254(2) 0.0379(10) Uani 1 1 d . . .
O5 O 1.4384(3) 0.4075(3) 1.1539(2) 0.0415(11) Uani 1 1 d . . .
O33 O 0.7544(3) 0.8655(3) 0.9198(2) 0.0365(10) Uani 1 1 d . . .
N2 N 1.2323(4) 0.6970(4) 1.1648(3) 0.0283(11) Uani 1 1 d . . .
N3 N 1.0009(4) 0.7779(4) 0.9001(3) 0.0276(11) Uani 1 1 d . . .
N4 N 1.2777(4) 0.5928(4) 1.1192(3) 0.0304(11) Uani 1 1 d . . .
N35 N 1.3660(4) 0.5405(4) 1.2571(3) 0.0311(12) Uani 1 1 d . . .
C2 C 1.0550(5) 0.8939(6) 0.8703(4) 0.0287(14) Uani 1 1 d . . .
C3 C 1.2929(5) 0.6653(5) 1.2479(4) 0.0304(14) Uani 1 1 d . . .
C4 C 0.8502(5) 0.8826(6) 0.5601(4) 0.0412(16) Uani 1 1 d . . .
C5 C 1.2928(5) 0.9466(6) 0.8486(4) 0.0331(15) Uani 1 1 d . . .
C6 C 1.3893(5) 0.8246(5) 1.0430(3) 0.0312(14) Uani 1 1 d . . .
H6 H 1.4466 0.8852 1.0416 0.037 Uiso 1 1 calc R . .
C7 C 1.1855(5) 0.8715(5) 0.9127(4) 0.0258(13) Uani 1 1 d . . .
C8 C 1.0879(5) 0.6632(5) 0.9546(4) 0.0331(14) Uani 1 1 d . . .
H8A H 1.1285 0.6032 0.9149 0.040 Uiso 1 1 calc R . .
H8B H 1.0364 0.6141 1.0160 0.040 Uiso 1 1 calc R . .
C9 C 0.8513(5) 0.8132(5) 0.7562(4) 0.0321(14) Uani 1 1 d . . .
C10 C 0.8173(5) 0.9780(5) 0.6072(4) 0.0378(15) Uani 1 1 d . . .
H10 H 0.7958 1.0673 0.5716 0.045 Uiso 1 1 calc R . .
C11 C 1.2451(5) 0.8293(5) 1.0919(3) 0.0289(14) Uani 1 1 d . . .
H11 H 1.2190 0.9015 1.1234 0.035 Uiso 1 1 calc R . .
C12 C 1.4301(5) 0.7288(5) 1.0018(3) 0.0297(14) Uani 1 1 d . . .
H12 H 1.5194 0.7138 0.9691 0.036 Uiso 1 1 calc R . .
C13 C 1.3700(5) 0.5027(6) 1.1741(4) 0.0334(14) Uani 1 1 d . . .
C14 C 1.1478(5) 0.8364(5) 1.0233(4) 0.0277(13) Uani 1 1 d . . .
H14 H 1.0492 0.8495 1.0489 0.033 Uiso 1 1 calc R . .
C15 C 1.3215(5) 0.6457(5) 1.0116(4) 0.0282(14) Uani 1 1 d . . .
H15 H 1.3555 0.5738 0.9804 0.034 Uiso 1 1 calc R . .
C16 C 1.3720(5) 0.8990(5) 0.7741(4) 0.0376(15) Uani 1 1 d . . .
H16 H 1.3591 0.8178 0.7678 0.045 Uiso 1 1 calc R . .
C17 C 0.8862(5) 0.7176(6) 0.7087(4) 0.0388(15) Uani 1 1 d . . .
H17 H 0.9104 0.6287 0.7439 0.047 Uiso 1 1 calc R . .
C18 C 1.1946(5) 0.7281(5) 0.9743(4) 0.0285(14) Uani 1 1 d . . .
C19 C 0.8160(5) 0.9428(5) 0.7065(4) 0.0366(15) Uani 1 1 d . . .
H19 H 0.7909 1.0072 0.7403 0.044 Uiso 1 1 calc R . .
C20 C 1.6615(6) 0.3796(5) 1.3823(5) 0.0503(18) Uani 1 1 d . . .
H20 H 1.7573 0.3650 1.3670 0.060 Uiso 1 1 calc R . .
C21 C 1.3133(5) 1.0641(5) 0.8566(4) 0.0339(14) Uani 1 1 d . . .
H21 H 1.2604 1.0971 0.9070 0.041 Uiso 1 1 calc R . .
C22 C 1.4680(5) 0.9692(6) 0.7103(4) 0.0431(16) Uani 1 1 d . . .
H22 H 1.5217 0.9364 0.6600 0.052 Uiso 1 1 calc R . .
C23 C 1.4453(6) 0.4684(5) 1.3325(4) 0.0356(15) Uani 1 1 d . . .
C24 C 1.5993(6) 0.3308(6) 1.4779(5) 0.058(2) Uani 1 1 d . . .
H24 H 1.6524 0.2836 1.5278 0.070 Uiso 1 1 calc R . .
C25 C 0.8856(5) 0.7525(6) 0.6095(4) 0.0484(17) Uani 1 1 d . . .
H25 H 0.9091 0.6881 0.5757 0.058 Uiso 1 1 calc R . .
C26 C 1.4871(5) 1.0870(6) 0.7187(4) 0.0447(17) Uani 1 1 d . . .
H26 H 1.5533 1.1358 0.6739 0.054 Uiso 1 1 calc R . .
C27 C 1.4099(6) 1.1345(6) 0.7921(4) 0.0413(16) Uani 1 1 d . . .
H27 H 1.4235 1.2157 0.7981 0.050 Uiso 1 1 calc R . .
C28 C 1.5845(5) 0.4493(5) 1.3095(4) 0.0454(17) Uani 1 1 d . . .
H28 H 1.6268 0.4834 1.2445 0.054 Uiso 1 1 calc R . .
C29 C 1.3834(6) 0.4216(5) 1.4256(4) 0.0485(17) Uani 1 1 d . . .
H29 H 1.2876 0.4366 1.4403 0.058 Uiso 1 1 calc R . .
C30 C 1.4603(7) 0.3517(6) 1.4995(4) 0.060(2) Uani 1 1 d . . .
H30 H 1.4170 0.3186 1.5643 0.073 Uiso 1 1 calc R . .
C31 C 0.9049(5) 0.6948(5) 1.2847(4) 0.0422(16) Uani 1 1 d . . .
H31A H 0.9663 0.7624 1.2548 0.051 Uiso 1 1 calc R . .
H31B H 0.8148 0.7392 1.3052 0.051 Uiso 1 1 calc R . .

loop_
_atom_site_aniso_label
_atom_site_aniso_U_11
_atom_site_aniso_U_22
_atom_site_aniso_U_33
_atom_site_aniso_U_23
_atom_site_aniso_U_13
_atom_site_aniso_U_12
Br1 0.0767(5) 0.0625(5) 0.0421(4) -0.0143(4) -0.0215(4) -0.0018(4)
Cl2 0.0505(9) 0.0524(11) 0.0492(10) -0.0170(9) -0.0075(8) -0.0017(8)
Cl32 0.0695(11) 0.0519(11) 0.0471(10) -0.0060(9) -0.0198(8) 0.0111(9)
S34 0.0308(8) 0.0344(10) 0.0413(9) -0.0088(9) -0.0126(7) -0.0003(8)
O2 0.042(2) 0.034(3) 0.032(2) -0.011(2) -0.0120(18) -0.0001(19)
O3 0.031(2) 0.025(2) 0.034(2) -0.0041(19) -0.0099(17) -0.0002(18)
O4 0.038(2) 0.025(2) 0.052(3) -0.006(2) -0.0175(19) -0.0047(19)
O5 0.044(2) 0.033(3) 0.045(2) -0.011(2) -0.0154(19) 0.012(2)
O33 0.031(2) 0.034(2) 0.042(2) -0.011(2) -0.0046(17) 0.0017(18)
N2 0.032(2) 0.020(3) 0.032(3) -0.007(2) -0.009(2) 0.002(2)
N3 0.023(2) 0.021(3) 0.038(3) -0.002(2) -0.013(2) -0.005(2)
N4 0.035(3) 0.019(3) 0.036(3) -0.007(2) -0.014(2) 0.005(2)
N35 0.031(3) 0.031(3) 0.031(3) -0.010(2) -0.012(2) 0.004(2)
C2 0.029(3) 0.031(4) 0.025(3) -0.005(3) -0.005(3) -0.005(3)
C3 0.032(3) 0.028(4) 0.028(3) 0.000(3) -0.006(3) -0.008(3)
C4 0.040(3) 0.052(5) 0.034(4) -0.016(3) -0.013(3) 0.002(3)
C5 0.025(3) 0.028(4) 0.044(4) -0.005(3) -0.015(3) 0.003(3)
C6 0.027(3) 0.030(4) 0.034(3) -0.001(3) -0.009(3) -0.007(3)
C7 0.023(3) 0.020(3) 0.037(3) -0.005(3) -0.009(3) -0.009(3)
C8 0.034(3) 0.026(4) 0.041(3) -0.011(3) -0.017(3) 0.006(3)
C9 0.032(3) 0.036(4) 0.033(3) -0.014(3) -0.012(3) -0.001(3)
C10 0.037(3) 0.028(4) 0.043(4) -0.002(3) -0.012(3) 0.000(3)
C11 0.025(3) 0.030(4) 0.029(3) -0.004(3) -0.008(3) 0.001(3)
C12 0.024(3) 0.030(4) 0.032(3) -0.004(3) -0.006(2) -0.002(3)
C13 0.031(3) 0.028(4) 0.038(4) 0.000(3) -0.008(3) -0.009(3)
C14 0.029(3) 0.020(3) 0.031(3) -0.001(3) -0.009(2) -0.001(3)
C15 0.031(3) 0.020(3) 0.028(3) -0.002(3) -0.008(3) 0.006(3)
C16 0.035(3) 0.034(4) 0.039(4) -0.004(3) -0.007(3) -0.006(3)
C17 0.047(4) 0.032(4) 0.038(4) -0.007(3) -0.013(3) -0.005(3)
C18 0.025(3) 0.025(4) 0.033(3) -0.006(3) -0.002(2) -0.002(3)
C19 0.038(3) 0.028(4) 0.037(4) -0.002(3) -0.012(3) 0.004(3)
C20 0.037(4) 0.052(5) 0.058(4) -0.010(4) -0.020(3) 0.007(3)
C21 0.037(3) 0.028(4) 0.033(3) -0.001(3) -0.011(3) -0.001(3)
C22 0.034(3) 0.046(4) 0.044(4) -0.007(4) 0.002(3) -0.013(3)
C23 0.041(3) 0.031(4) 0.032(3) -0.002(3) -0.017(3) 0.001(3)
C24 0.057(5) 0.062(5) 0.048(4) -0.003(4) -0.024(4) 0.008(4)
C25 0.048(4) 0.044(4) 0.055(4) -0.018(4) -0.018(3) 0.005(3)
C26 0.030(3) 0.049(5) 0.045(4) 0.009(4) -0.011(3) -0.014(3)
C27 0.044(4) 0.034(4) 0.045(4) 0.001(3) -0.019(3) -0.011(3)
C28 0.039(4) 0.061(5) 0.034(4) -0.010(3) -0.013(3) 0.000(3)
C29 0.043(4) 0.053(5) 0.041(4) -0.001(4) -0.007(3) -0.006(3)
C30 0.068(5) 0.064(5) 0.030(4) 0.012(4) -0.015(3) 0.003(4)
C31 0.049(4) 0.031(4) 0.039(4) -0.003(3) -0.005(3) -0.001(3)

loop_
_atom_type_symbol
_atom_type_description
_atom_type_scat_dispersion_real
_atom_type_scat_dispersion_imag
_atom_type_scat_source
C C 0.0181 0.0091
;
International Tables for Crystallography
(Vol. C, Tables 4.2.6.8 and 6.1.1.4)
;
H H 0.0000 0.0000
;
International Tables for Crystallography
(Vol. C, Table 6.1.1.4)
;
O O 0.0492 0.0322
;
International Tables for Crystallography
(Vol. C, Tables 4.2.6.8 and 6.1.1.4)
;
N N 0.0311 0.0180
;
International Tables for Crystallography
(Vol. C, Tables 4.2.6.8 and 6.1.1.4)
;
Cl Cl 0.3639 0.7018
;
International Tables for Crystallography
(Vol. C, Tables 4.2.6.8 and 6.1.1.4)
;
Br Br -0.6763 1.2805
;
International Tables for Crystallography
(Vol. C, Tables 4.2.6.8 and 6.1.1.4)
;
S S 0.3331 0.5567
;
International Tables for Crystallography
(Vol. C, Tables 4.2.6.8 and 6.1.1.4)
;

loop_
_geom_angle_atom_site_label_1
_geom_angle_atom_site_label_2
_geom_angle_atom_site_label_3
_geom_angle
_geom_angle_site_symmetry_1
_geom_angle_site_symmetry_3
_geom_angle_publ_flag
O33 S34 O4 121.0(2) . . ?
O33 S34 N3 107.4(2) . . ?
O4 S34 N3 103.8(2) . . ?
O33 S34 C9 108.6(2) . . ?
O4 S34 C9 110.0(2) . . ?
N3 S34 C9 104.8(2) . . ?
C3 N2 N4 108.3(4) . . ?
C3 N2 C11 118.1(4) . . ?
N4 N2 C11 111.3(4) . . ?
C2 N3 C8 114.5(4) . . ?
C2 N3 S34 122.8(3) . . ?
C8 N3 S34 122.5(3) . . ?
C13 N4 N2 107.0(4) . . ?
C13 N4 C15 117.8(4) . . ?
N2 N4 C15 111.7(4) . . ?
C13 N35 C3 110.5(4) . . ?
C13 N35 C23 122.9(4) . . ?
C3 N35 C23 125.8(4) . . ?
O3 C2 N3 126.3(5) . . ?
O3 C2 C7 124.8(5) . . ?
N3 C2 C7 108.8(5) . . ?
O2 C3 N2 126.8(5) . . ?
O2 C3 N35 126.9(5) . . ?
N2 C3 N35 106.2(4) . . ?
C10 C4 C25 121.6(5) . . ?
C10 C4 Br1 118.9(4) . . ?
C25 C4 Br1 119.6(4) . . ?
C21 C5 C16 119.0(6) . . ?
C21 C5 C7 122.4(5) . . ?
C16 C5 C7 118.5(5) . . ?
C12 C6 C11 114.3(5) . . ?
C12 C6 H6 122.8 . . ?
C11 C6 H6 122.8 . . ?
C5 C7 C2 114.8(5) . . ?
C5 C7 C18 129.8(4) . . ?
C2 C7 C18 103.5(4) . . ?
C5 C7 C14 129.4(4) . . ?
C2 C7 C14 107.2(4) . . ?
C18 C7 C14 59.7(3) . . ?
N3 C8 C18 101.9(4) . . ?
N3 C8 H8A 111.4 . . ?
C18 C8 H8A 111.4 . . ?
N3 C8 H8B 111.4 . . ?
C18 C8 H8B 111.4 . . ?
H8A C8 H8B 109.3 . . ?
C19 C9 C17 121.3(5) . . ?
C19 C9 S34 119.0(4) . . ?
C17 C9 S34 119.7(4) . . ?
C4 C10 C19 119.3(5) . . ?
C4 C10 H10 120.3 . . ?
C19 C10 H10 120.3 . . ?
C6 C11 N2 106.4(4) . . ?
C6 C11 C14 112.1(4) . . ?
N2 C11 C14 102.3(4) . . ?
C6 C11 H11 111.8 . . ?
N2 C11 H11 111.8 . . ?
C14 C11 H11 111.8 . . ?
C6 C12 C15 113.7(5) . . ?
C6 C12 H12 123.1 . . ?
C15 C12 H12 123.1 . . ?
O5 C13 N4 126.2(5) . . ?
O5 C13 N35 126.9(5) . . ?
N4 C13 N35 106.9(5) . . ?
C11 C14 C18 109.9(4) . . ?
C11 C14 C7 123.8(4) . . ?
C18 C14 C7 60.1(3) . . ?
C11 C14 H14 116.4 . . ?
C18 C14 H14 116.4 . . ?
C7 C14 H14 116.4 . . ?
N4 C15 C12 105.2(4) . . ?
N4 C15 C18 103.7(4) . . ?
C12 C15 C18 111.8(4) . . ?
N4 C15 H15 111.9 . . ?
C12 C15 H15 111.9 . . ?
C18 C15 H15 111.9 . . ?
C22 C16 C5 120.1(6) . . ?
C22 C16 H16 119.9 . . ?
C5 C16 H16 119.9 . . ?
C25 C17 C9 119.3(5) . . ?
C25 C17 H17 120.3 . . ?
C9 C17 H17 120.3 . . ?
C8 C18 C15 119.9(4) . . ?
C8 C18 C14 118.2(4) . . ?
C15 C18 C14 109.8(4) . . ?
C8 C18 C7 109.7(4) . . ?
C15 C18 C7 125.0(4) . . ?
C14 C18 C7 60.2(3) . . ?
C9 C19 C10 119.3(5) . . ?
C9 C19 H19 120.3 . . ?
C10 C19 H19 120.3 . . ?
C28 C20 C24 120.4(6) . . ?
C28 C20 H20 119.8 . . ?
C24 C20 H20 119.8 . . ?
C5 C21 C27 120.6(6) . . ?
C5 C21 H21 119.7 . . ?
C27 C21 H21 119.7 . . ?
C16 C22 C26 120.3(6) . . ?
C16 C22 H22 119.9 . . ?
C26 C22 H22 119.9 . . ?
C29 C23 C28 121.0(5) . . ?
C29 C23 N35 120.0(5) . . ?
C28 C23 N35 119.0(5) . . ?
C30 C24 C20 119.5(5) . . ?
C30 C24 H24 120.2 . . ?
C20 C24 H24 120.2 . . ?
C17 C25 C4 119.1(6) . . ?
C17 C25 H25 120.5 . . ?
C4 C25 H25 120.5 . . ?
C22 C26 C27 120.0(6) . . ?
C22 C26 H26 120.0 . . ?
C27 C26 H26 120.0 . . ?
C21 C27 C26 119.9(6) . . ?
C21 C27 H27 120.0 . . ?
C26 C27 H27 120.0 . . ?
C23 C28 C20 119.1(6) . . ?
C23 C28 H28 120.4 . . ?
C20 C28 H28 120.4 . . ?
C23 C29 C30 120.2(6) . . ?
C23 C29 H29 119.9 . . ?
C30 C29 H29 119.9 . . ?
C24 C30 C29 119.7(6) . . ?
C24 C30 H30 120.1 . . ?
C29 C30 H30 120.1 . . ?
Cl32 C31 Cl2 112.1(3) . . ?
Cl32 C31 H31A 109.2 . . ?
Cl2 C31 H31A 109.2 . . ?
Cl32 C31 H31B 109.2 . . ?
Cl2 C31 H31B 109.2 . . ?
H31A C31 H31B 107.9 . . ?

loop_
_geom_bond_atom_site_label_1
_geom_bond_atom_site_label_2
_geom_bond_distance
_geom_bond_site_symmetry_2
_geom_bond_publ_flag
Br1 C4 1.898(5) . ?
Cl2 C31 1.760(5) . ?
Cl32 C31 1.753(5) . ?
S34 O33 1.426(3) . ?
S34 O4 1.433(3) . ?
S34 N3 1.676(4) . ?
S34 C9 1.767(5) . ?
O2 C3 1.204(5) . ?
O3 C2 1.215(5) . ?
O5 C13 1.218(5) . ?
N2 C3 1.389(5) . ?
N2 N4 1.449(5) . ?
N2 C11 1.504(6) . ?
N3 C2 1.376(6) . ?
N3 C8 1.485(5) . ?
N4 C13 1.392(6) . ?
N4 C15 1.503(6) . ?
N35 C13 1.393(6) . ?
N35 C3 1.398(6) . ?
N35 C23 1.431(5) . ?
C2 C7 1.521(6) . ?
C4 C10 1.376(6) . ?
C4 C25 1.383(7) . ?
C5 C21 1.374(6) . ?
C5 C16 1.401(7) . ?
C5 C7 1.477(7) . ?
C6 C12 1.326(6) . ?
C6 C11 1.499(6) . ?
C6 H6 0.9500 . ?
C7 C18 1.528(7) . ?
C7 C14 1.528(6) . ?
C8 C18 1.516(6) . ?
C8 H8A 0.9900 . ?
C8 H8B 0.9900 . ?
C9 C19 1.379(6) . ?
C9 C17 1.383(6) . ?
C10 C19 1.379(6) . ?
C10 H10 0.9500 . ?
C11 C14 1.520(6) . ?
C11 H11 1.0000 . ?
C12 C15 1.512(6) . ?
C12 H12 0.9500 . ?
C14 C18 1.521(6) . ?
C14 H14 1.0000 . ?
C15 C18 1.517(6) . ?
C15 H15 1.0000 . ?
C16 C22 1.370(7) . ?
C16 H16 0.9500 . ?
C17 C25 1.381(7) . ?
C17 H17 0.9500 . ?
C19 H19 0.9500 . ?
C20 C28 1.386(6) . ?
C20 C24 1.396(7) . ?
C20 H20 0.9500 . ?
C21 C27 1.378(7) . ?
C21 H21 0.9500 . ?
C22 C26 1.375(7) . ?
C22 H22 0.9500 . ?
C23 C29 1.362(7) . ?
C23 C28 1.382(7) . ?
C24 C30 1.379(7) . ?
C24 H24 0.9500 . ?
C25 H25 0.9500 . ?
C26 C27 1.381(7) . ?
C26 H26 0.9500 . ?
C27 H27 0.9500 . ?
C28 H28 0.9500 . ?
C29 C30 1.396(6) . ?
C29 H29 0.9500 . ?
C30 H30 0.9500 . ?
C31 H31A 0.9900 . ?
C31 H31B 0.9900 . ?

loop_
_geom_torsion_atom_site_label_1
_geom_torsion_atom_site_label_2
_geom_torsion_atom_site_label_3
_geom_torsion_atom_site_label_4
_geom_torsion
_geom_torsion_site_symmetry_1
_geom_torsion_site_symmetry_2
_geom_torsion_site_symmetry_3
_geom_torsion_site_symmetry_4
_geom_torsion_publ_flag
O33 S34 N3 C2 -50.6(4) . . . . ?
O4 S34 N3 C2 -179.8(4) . . . . ?
C9 S34 N3 C2 64.8(4) . . . . ?
O33 S34 N3 C8 124.7(4) . . . . ?
O4 S34 N3 C8 -4.6(4) . . . . ?
C9 S34 N3 C8 -119.9(4) . . . . ?
C3 N2 N4 C13 -2.6(5) . . . . ?
C11 N2 N4 C13 128.8(4) . . . . ?
C3 N2 N4 C15 -132.9(4) . . . . ?
C11 N2 N4 C15 -1.5(5) . . . . ?
C8 N3 C2 O3 174.1(5) . . . . ?
S34 N3 C2 O3 -10.3(7) . . . . ?
C8 N3 C2 C7 -5.9(6) . . . . ?
S34 N3 C2 C7 169.6(3) . . . . ?
N4 N2 C3 O2 178.1(5) . . . . ?
C11 N2 C3 O2 50.4(7) . . . . ?
N4 N2 C3 N35 -4.0(5) . . . . ?
C11 N2 C3 N35 -131.6(4) . . . . ?
C13 N35 C3 O2 -172.7(5) . . . . ?
C23 N35 C3 O2 -2.3(9) . . . . ?
C13 N35 C3 N2 9.4(6) . . . . ?
C23 N35 C3 N2 179.8(5) . . . . ?
C21 C5 C7 C2 96.3(6) . . . . ?
C16 C5 C7 C2 -80.6(6) . . . . ?
C21 C5 C7 C18 -127.7(6) . . . . ?
C16 C5 C7 C18 55.5(7) . . . . ?
C21 C5 C7 C14 -47.2(7) . . . . ?
C16 C5 C7 C14 136.0(5) . . . . ?
O3 C2 C7 C5 -35.7(7) . . . . ?
N3 C2 C7 C5 144.3(4) . . . . ?
O3 C2 C7 C18 177.5(5) . . . . ?
N3 C2 C7 C18 -2.4(5) . . . . ?
O3 C2 C7 C14 115.5(6) . . . . ?
N3 C2 C7 C14 -64.5(5) . . . . ?
C2 N3 C8 C18 11.5(5) . . . . ?
S34 N3 C8 C18 -164.1(3) . . . . ?
O33 S34 C9 C19 22.6(5) . . . . ?
O4 S34 C9 C19 157.1(4) . . . . ?
N3 S34 C9 C19 -92.0(4) . . . . ?
O33 S34 C9 C17 -154.9(4) . . . . ?
O4 S34 C9 C17 -20.4(5) . . . . ?
N3 S34 C9 C17 90.6(4) . . . . ?
C25 C4 C10 C19 -1.8(8) . . . . ?
Br1 C4 C10 C19 177.0(4) . . . . ?
C12 C6 C11 N2 56.2(5) . . . . ?
C12 C6 C11 C14 -54.9(6) . . . . ?
C3 N2 C11 C6 71.8(5) . . . . ?
N4 N2 C11 C6 -54.3(5) . . . . ?
C3 N2 C11 C14 -170.4(4) . . . . ?
N4 N2 C11 C14 63.4(4) . . . . ?
C11 C6 C12 C15 0.9(6) . . . . ?
N2 N4 C13 O5 -173.4(5) . . . . ?
C15 N4 C13 O5 -46.6(7) . . . . ?
N2 N4 C13 N35 8.2(5) . . . . ?
C15 N4 C13 N35 135.0(4) . . . . ?
C3 N35 C13 O5 170.5(5) . . . . ?
C23 N35 C13 O5 -0.2(9) . . . . ?
C3 N35 C13 N4 -11.1(6) . . . . ?
C23 N35 C13 N4 178.2(5) . . . . ?
C6 C11 C14 C18 51.4(6) . . . . ?
N2 C11 C14 C18 -62.3(5) . . . . ?
C6 C11 C14 C7 -15.4(7) . . . . ?
N2 C11 C14 C7 -129.1(5) . . . . ?
C5 C7 C14 C11 -23.6(8) . . . . ?
C2 C7 C14 C11 -169.1(5) . . . . ?
C18 C7 C14 C11 95.0(5) . . . . ?
C5 C7 C14 C18 -118.7(6) . . . . ?
C2 C7 C14 C18 95.8(5) . . . . ?
C13 N4 C15 C12 -67.9(5) . . . . ?
N2 N4 C15 C12 56.5(4) . . . . ?
C13 N4 C15 C18 174.5(4) . . . . ?
N2 N4 C15 C18 -61.0(5) . . . . ?
C6 C12 C15 N4 -57.8(5) . . . . ?
C6 C12 C15 C18 54.1(6) . . . . ?
C21 C5 C16 C22 -0.2(7) . . . . ?
C7 C5 C16 C22 176.8(5) . . . . ?
C19 C9 C17 C25 0.0(8) . . . . ?
S34 C9 C17 C25 177.4(4) . . . . ?
N3 C8 C18 C15 -167.9(4) . . . . ?
N3 C8 C18 C14 53.4(5) . . . . ?
N3 C8 C18 C7 -12.5(5) . . . . ?
N4 C15 C18 C8 -82.1(5) . . . . ?
C12 C15 C18 C8 165.0(4) . . . . ?
N4 C15 C18 C14 59.8(5) . . . . ?
C12 C15 C18 C14 -53.1(6) . . . . ?
N4 C15 C18 C7 126.6(5) . . . . ?
C12 C15 C18 C7 13.7(7) . . . . ?
C11 C14 C18 C8 144.0(4) . . . . ?
C7 C14 C18 C8 -97.7(5) . . . . ?
C11 C14 C18 C15 1.4(6) . . . . ?
C7 C14 C18 C15 119.7(5) . . . . ?
C11 C14 C18 C7 -118.4(5) . . . . ?
C5 C7 C18 C8 -130.0(5) . . . . ?
C2 C7 C18 C8 9.6(5) . . . . ?
C14 C7 C18 C8 111.9(4) . . . . ?
C5 C7 C18 C15 23.7(8) . . . . ?
C2 C7 C18 C15 163.4(4) . . . . ?
C14 C7 C18 C15 -94.3(5) . . . . ?
C5 C7 C18 C14 118.0(6) . . . . ?
C2 C7 C18 C14 -102.3(4) . . . . ?
C17 C9 C19 C10 -0.9(8) . . . . ?
S34 C9 C19 C10 -178.4(4) . . . . ?
C4 C10 C19 C9 1.8(8) . . . . ?
C16 C5 C21 C27 0.3(7) . . . . ?
C7 C5 C21 C27 -176.6(4) . . . . ?
C5 C16 C22 C26 -0.2(8) . . . . ?
C13 N35 C23 C29 -122.2(6) . . . . ?
C3 N35 C23 C29 68.6(7) . . . . ?
C13 N35 C23 C28 58.8(7) . . . . ?
C3 N35 C23 C28 -110.4(6) . . . . ?
C28 C20 C24 C30 0.4(9) . . . . ?
C9 C17 C25 C4 0.1(8) . . . . ?
C10 C4 C25 C17 0.8(8) . . . . ?
Br1 C4 C25 C17 -178.0(4) . . . . ?
C16 C22 C26 C27 0.5(8) . . . . ?
C5 C21 C27 C26 0.0(7) . . . . ?
C22 C26 C27 C21 -0.4(8) . . . . ?
C29 C23 C28 C20 0.9(9) . . . . ?
N35 C23 C28 C20 179.9(5) . . . . ?
C24 C20 C28 C23 -0.8(9) . . . . ?
C28 C23 C29 C30 -0.8(9) . . . . ?
N35 C23 C29 C30 -179.8(5) . . . . ?
C20 C24 C30 C29 -0.2(10) . . . . ?
C23 C29 C30 C24 0.4(9) . . . . ?
